data_1559962
loop_
_publ_author_name
'Saha, Arpita'
'Padgett, Clifford W.'
'LeMagueres, Pierre'
'Moncur, Kiana'
'Onajobi, Glory'

_publ_section_title
;
 Di-\m-benzoato-di-\m-ethanolato-tetrakis[\m3-5-(hydroxymethyl)-2-methyl-4-(oxidomethyl)pyridin-1-ium-3-olato]tetrakis[\m3-5-(hydroxymethyl)-2-methyl-4-(oxidomethyl)pyridin-3-olato]di-\m3-oxido-heptamanganese(II,III)
 ethanol octasolvate
;
_journal_coeditor_code BH4058
_journal_issue 1
_journal_name_full IUCrData
_journal_paper_doi 10.1107/S2414314620016430
_journal_volume 6
_journal_year 2020
_chemical_formula_iupac '[Mn7 (C8 H9 N1 O3)4 (C8 H10 N1 O3)4 (C2 H5 O1)2 (C7 H5 O2)2 O2], 8C2 H6 O1'
_chemical_formula_moiety 'C82 H96 Mn7 N8 O32, 8(C2 H6 O)'
_chemical_formula_sum 'C98 H135 Mn7 N8 O40'
_chemical_formula_weight 2449.71
_chemical_name_systematic
;Di-\m-benzoato-di-\m-ethanolato-tetrakis[\m~3~-5-(hydroxymethyl)-2-methyl-4-(oxidomethyl)pyridin-1-ium-3-olato]tetrakis[\m~3~-5-(hydroxymethyl)-2-methyl-4-(oxidomethyl)pyridin-3-olato]di-\m~3~-oxido-heptamanganese(II,III)
ethanol octasolvate
;
_space_group_crystal_system triclinic
_space_group_IT_number 2
_space_group_name_Hall '-P 1'
_space_group_name_H-M_alt 'P -1'
_atom_sites_solution_hydrogens geom
_atom_sites_solution_primary dual
_atom_sites_solution_secondary difmap
_audit_creation_method
;
Olex2 1.3
(compiled 2020.07.31 svn.rc2a77460 for OlexSys, GUI svn.r6145)
;
_cell_angle_alpha 66.578(4)
_cell_angle_beta 77.956(3)
_cell_angle_gamma 81.343(4)
_cell_formula_units_Z 1
_cell_length_a 12.9774(5)
_cell_length_b 14.6762(7)
_cell_length_c 16.7750(6)
_cell_measurement_reflns_used 12116
_cell_measurement_temperature 100.00(10)
_cell_measurement_theta_max 30.1440
_cell_measurement_theta_min 2.5480
_cell_volume 2859.0(2)
_computing_cell_refinement
;
CrysAlisPro (Rigaku OD, 2020)
;
_computing_data_collection
;
CrysAlisPro (Rigaku OD, 2020)
;
_computing_data_reduction
;
CrysAlisPro (Rigaku OD, 2020)
;
_computing_molecular_graphics
;
<i>OLEX2</i> (Dolomanov <i>et al.</i>,  2009)
;
_computing_publication_material
;
<i>OLEX2</i> (Dolomanov <i>et al.</i>,  2009)
;
_computing_structure_refinement
;
<i>SHELXL2018/1</i> (Sheldrick, 2015b)
;
_computing_structure_solution
;
SHELXT  (Sheldrick, 2015a)
;
_diffrn_ambient_temperature 100.00(10)
_diffrn_detector 'Hybrid Pixel Array Detector'
_diffrn_detector_area_resol_mean 10.0000
_diffrn_measured_fraction_theta_full 0.998
_diffrn_measured_fraction_theta_max 0.998
_diffrn_measurement_device 'four-circle diffractometer'
_diffrn_measurement_device_type 'Rigaku XtaLAB Synergy, Dualflex, HyPix'
_diffrn_measurement_method '\w scans'
_diffrn_radiation_monochromator mirror
_diffrn_radiation_probe x-ray
_diffrn_radiation_type 'Mo K\a'
_diffrn_radiation_wavelength 0.71073
_diffrn_reflns_av_R_equivalents 0.0372
_diffrn_reflns_av_unetI/netI 0.0360
_diffrn_reflns_limit_h_max 15
_diffrn_reflns_limit_h_min -15
_diffrn_reflns_limit_k_max 17
_diffrn_reflns_limit_k_min -17
_diffrn_reflns_limit_l_max 20
_diffrn_reflns_limit_l_min -20
_diffrn_reflns_number 34399
_diffrn_reflns_theta_full 25.123
_diffrn_reflns_theta_max 25.123
_diffrn_reflns_theta_min 2.495
_diffrn_source 'micro-focus sealed X-ray tube'
_exptl_absorpt_coefficient_mu 0.833
_exptl_absorpt_correction_T_max 1.00000
_exptl_absorpt_correction_T_min 0.96637
_exptl_absorpt_correction_type multi-scan
_exptl_absorpt_process_details
;
(CrysAlisPro; Rigaku OD, 2020)
;
_exptl_crystal_colour green
_exptl_crystal_density_diffrn 1.423
_exptl_crystal_description block
_exptl_crystal_F_000 1274
_exptl_crystal_size_max 0.09
_exptl_crystal_size_mid 0.08
_exptl_crystal_size_min 0.06
_refine_diff_density_max 0.977
_refine_diff_density_min -0.283
_refine_ls_extinction_method none
_refine_ls_goodness_of_fit_ref 1.070
_refine_ls_hydrogen_treatment constr
_refine_ls_matrix_type full
_refine_ls_number_parameters 621
_refine_ls_number_reflns 10190
_refine_ls_number_restraints 9
_refine_ls_restrained_S_all 1.071
_refine_ls_R_factor_all 0.0619
_refine_ls_R_factor_gt 0.0479
_refine_ls_shift/su_max 0.001
_refine_ls_shift/su_mean 0.000
_refine_ls_structure_factor_coef Fsqd
_refine_ls_weighting_details 'w=1/[\s^2^(Fo^2^)+(0.0847P)^2^+0.6047P] where P=(Fo^2^+2Fc^2^)/3'
_refine_ls_weighting_scheme calc
_refine_ls_wR_factor_gt 0.1338
_refine_ls_wR_factor_ref 0.1412
_reflns_number_gt 7884
_reflns_number_total 10190
_reflns_threshold_expression 'I > 2\s(I)'
_cod_data_source_file bh4058sup1.cif
_cod_data_source_block I
_cod_database_code 1559962
_shelx_estimated_absorpt_t_min 0.930
_shelx_estimated_absorpt_t_max 0.953

loop_
_space_group_symop_operation_xyz
'x, y, z'
'-x, -y, -z'

loop_
_atom_site_type_symbol
_atom_site_label
_atom_site_fract_x
_atom_site_fract_y
_atom_site_fract_z
_atom_site_U_iso_or_equiv
_atom_site_adp_type
_atom_site_calc_flag
_atom_site_occupancy
_atom_site_disorder_assembly
_atom_site_disorder_group
Mn Mn1 0.72295(3) 0.42295(3) 0.56146(3) 0.03246(13) Uani d 1 . .
Mn Mn2 0.72328(3) 0.52363(3) 0.37463(3) 0.03223(13) Uani d 1 . .
Mn Mn3 0.500000 0.500000 0.500000 0.02829(15) Uani d 1 . .
Mn Mn4 0.49800(4) 0.39857(3) 0.70324(3) 0.03243(13) Uani d 1 . .
O O1 0.55540(16) 0.51184(14) 0.60120(12) 0.0335(5) Uani d 1 . .
O O2 0.63608(16) 0.43484(15) 0.47679(12) 0.0346(5) Uani d 1 . .
O O3 0.64800(16) 0.32378(15) 0.65648(13) 0.0377(5) Uani d 1 . .
O O4 0.43587(16) 0.37094(14) 0.62110(12) 0.0317(4) Uani d 1 . .
O O5 0.77496(16) 0.54310(15) 0.46695(12) 0.0340(5) Uani d 1 . .
O O6 0.54308(18) 0.43981(16) 0.78180(13) 0.0427(5) Uani d 1 . .
O O7 0.80492(17) 0.43486(16) 0.63726(13) 0.0399(5) Uani d 1 . .
O O8 0.45964(18) 0.27999(16) 0.79730(13) 0.0429(5) Uani d 1 . .
O O9 0.80638(17) 0.62354(16) 0.28792(12) 0.0401(5) Uani d 1 . .
O O10 0.65480(16) 0.51228(16) 0.29100(12) 0.0365(5) Uani d 1 . .
O O11 0.84197(18) 0.40553(17) 0.37249(14) 0.0450(5) Uani d 1 . .
O O12 0.84048(18) 0.32516(16) 0.51759(14) 0.0446(5) Uani d 1 . .
O O13 0.5745(3) 0.8308(2) 0.5748(2) 0.0938(11) Uani d 1 . .
H H13 0.563029 0.867061 0.604331 0.141 Uiso calc 1 . .
O O14 0.7656(3) 0.0844(3) 0.9805(2) 0.1267(17) Uani d 1 . .
H H14 0.722079 0.044696 1.017122 0.190 Uiso calc 1 . .
O O15 0.7882(3) 0.6430(4) -0.07481(18) 0.1081(14) Uani d 1 . .
H H15 0.752050 0.628887 -0.103888 0.162 Uiso calc 1 . .
O O17 0.4330(3) 0.0810(3) 0.5982(2) 0.0919(11) Uani d 1 . .
H H17 0.423053 0.094953 0.546618 0.138 Uiso calc 1 . .
N N1 0.6795(3) 0.6054(2) 0.82394(19) 0.0565(8) Uani d 1 . .
N N2 0.8660(2) 0.3582(3) 0.85144(18) 0.0572(8) Uani d 1 . .
H H2 0.898645 0.380528 0.880277 0.069 Uiso calc 1 . .
N N3 0.3404(3) 0.0499(2) 0.8848(2) 0.0625(9) Uani d 1 . .
N N4 0.8846(3) 0.7742(2) 0.06429(17) 0.0541(8) Uani d 1 . .
H H4 0.919064 0.827978 0.033777 0.065 Uiso calc 1 . .
C C1 0.5477(3) 0.6057(2) 0.6102(2) 0.0437(8) Uani d 1 . .
H H1A 0.472136 0.628671 0.620333 0.052 Uiso calc 1 . .
H H1B 0.581389 0.655189 0.554310 0.052 Uiso calc 1 . .
C C2 0.5985(3) 0.6023(2) 0.68398(19) 0.0398(7) Uani d 1 . .
C C3 0.5897(2) 0.5214(2) 0.7651(2) 0.0383(7) Uani d 1 . .
C C4 0.6299(3) 0.5275(3) 0.8349(2) 0.0453(8) Uani d 1 . .
C C5 0.6900(4) 0.6800(3) 0.7461(3) 0.0668(12) Uani d 1 . .
H H5 0.726298 0.734859 0.739336 0.080 Uiso calc 1 . .
C C6 0.6519(3) 0.6829(3) 0.6746(2) 0.0541(9) Uani d 1 . .
C C7 0.6150(3) 0.4451(3) 0.9227(2) 0.0521(9) Uani d 1 . .
H H7A 0.657552 0.453886 0.960656 0.078 Uiso calc 1 . .
H H7B 0.637445 0.381370 0.915995 0.078 Uiso calc 1 . .
H H7C 0.540275 0.445717 0.949300 0.078 Uiso calc 1 . .
C C8 0.6669(4) 0.7730(3) 0.5903(3) 0.0711(13) Uani d 1 . .
H H8A 0.719651 0.813228 0.593372 0.085 Uiso calc 1 . .
H H8B 0.694921 0.751164 0.540623 0.085 Uiso calc 1 . .
C C9 0.7070(3) 0.2479(2) 0.7162(2) 0.0480(8) Uani d 1 . .
H H9A 0.759715 0.213800 0.683475 0.058 Uiso calc 1 . .
H H9B 0.658742 0.198088 0.759588 0.058 Uiso calc 1 . .
C C10 0.7632(3) 0.2870(2) 0.7647(2) 0.0438(8) Uani d 1 . .
C C11 0.7743(3) 0.2318(3) 0.8526(2) 0.0579(10) Uani d 1 . .
C C12 0.8258(3) 0.2700(3) 0.8944(2) 0.0657(12) Uani d 1 . .
H H12 0.832882 0.233481 0.954365 0.079 Uiso calc 1 . .
C C13 0.8599(3) 0.4152(3) 0.7668(2) 0.0445(8) Uani d 1 . .
C C14 0.8080(2) 0.3788(2) 0.72120(19) 0.0401(7) Uani d 1 . .
C C15 0.7288(3) 0.1302(4) 0.9029(3) 0.0804(15) Uani d 1 . .
H H15A 0.650705 0.138997 0.914161 0.096 Uiso calc 1 . .
H H15B 0.749629 0.088584 0.867154 0.096 Uiso calc 1 . .
C C16 0.9105(3) 0.5112(3) 0.7254(2) 0.0543(9) Uani d 1 . .
H H16A 0.900561 0.543147 0.768119 0.082 Uiso calc 1 . .
H H16B 0.878194 0.554992 0.674076 0.082 Uiso calc 1 . .
H H16C 0.986260 0.498703 0.706714 0.082 Uiso calc 1 . .
C C17 0.4377(3) 0.2715(2) 0.62780(19) 0.0396(7) Uani d 1 . .
H H17A 0.510846 0.250131 0.607072 0.048 Uiso calc 1 . .
H H17B 0.392631 0.270284 0.587405 0.048 Uiso calc 1 . .
C C18 0.4011(3) 0.1963(2) 0.7189(2) 0.0404(7) Uani d 1 . .
C C19 0.4165(2) 0.2055(2) 0.7954(2) 0.0385(7) Uani d 1 . .
C C20 0.3851(3) 0.1288(2) 0.8786(2) 0.0470(8) Uani d 1 . .
C C21 0.3266(4) 0.0416(3) 0.8115(3) 0.0703(12) Uani d 1 . .
H H21 0.295627 -0.015756 0.817061 0.084 Uiso calc 1 . .
C C22 0.3544(3) 0.1115(3) 0.7281(2) 0.0552(10) Uani d 1 . .
C C23 0.4023(3) 0.1353(3) 0.9612(2) 0.0558(10) Uani d 1 . .
H H23A 0.474186 0.108487 0.971879 0.084 Uiso calc 1 . .
H H23B 0.351217 0.096644 1.010739 0.084 Uiso calc 1 . .
H H23C 0.392797 0.205080 0.955318 0.084 Uiso calc 1 . .
C C24 0.3357(4) 0.0933(3) 0.6510(3) 0.0709(13) Uani d 1 . .
H H24A 0.296834 0.032815 0.672004 0.085 Uiso calc 1 . .
H H24B 0.291910 0.150337 0.615491 0.085 Uiso calc 1 . .
C C25 0.8829(2) 0.5660(3) 0.4548(2) 0.0438(8) Uani d 1 . .
H H25A 0.922119 0.560551 0.399362 0.053 Uiso calc 1 . .
H H25B 0.917118 0.516849 0.503944 0.053 Uiso calc 1 . .
C C26 0.8890(3) 0.6662(3) 0.4515(3) 0.0716(12) Uani d 1 . .
H H26A 0.849209 0.714489 0.406701 0.107 Uiso calc 1 . .
H H26B 0.962998 0.682037 0.436342 0.107 Uiso calc 1 . .
H H26C 0.858678 0.669216 0.509054 0.107 Uiso calc 1 . .
C C27 0.8156(2) 0.6543(2) 0.20096(18) 0.0347(7) Uani d 1 . .
C C28 0.8713(3) 0.7392(2) 0.1522(2) 0.0422(8) Uani d 1 . .
C C29 0.8469(3) 0.7298(3) 0.0209(2) 0.0587(10) Uani d 1 . .
H H29 0.859961 0.755807 -0.041632 0.070 Uiso calc 1 . .
C C30 0.7901(3) 0.6477(3) 0.0657(2) 0.0488(9) Uani d 1 . .
C C31 0.7733(2) 0.6081(2) 0.15795(19) 0.0372(7) Uani d 1 . .
C C32 0.7148(3) 0.5151(3) 0.20907(19) 0.0421(8) Uani d 1 . .
H H32A 0.666870 0.509853 0.172562 0.050 Uiso calc 1 . .
H H32B 0.766723 0.456435 0.219945 0.050 Uiso calc 1 . .
C C33 0.9166(3) 0.7920(3) 0.1953(2) 0.0531(9) Uani d 1 . .
H H33A 0.947473 0.852197 0.150287 0.080 Uiso calc 1 . .
H H33B 0.971503 0.748021 0.227416 0.080 Uiso calc 1 . .
H H33C 0.860547 0.810577 0.236486 0.080 Uiso calc 1 . .
C C34 0.7481(3) 0.5992(4) 0.0152(2) 0.0709(13) Uani d 1 . .
H H34A 0.769456 0.526970 0.037316 0.085 Uiso calc 1 . .
H H34B 0.669927 0.607750 0.024434 0.085 Uiso calc 1 . .
C C35 0.8716(3) 0.3350(2) 0.4376(2) 0.0429(8) Uani d 1 . .
C C36 0.9487(3) 0.2559(3) 0.4202(3) 0.0499(9) Uani d 1 . .
C C37 0.9834(3) 0.2609(3) 0.3344(3) 0.0599(10) Uani d 1 . .
H H37 0.957347 0.314580 0.286968 0.072 Uiso calc 1 . .
C C38 1.0550(4) 0.1889(4) 0.3176(3) 0.0740(12) Uani d 1 . .
H H38 1.077694 0.193154 0.258671 0.089 Uiso calc 1 . .
C C39 1.0935(4) 0.1118(4) 0.3846(4) 0.0821(14) Uani d 1 . .
H H39 1.142783 0.062191 0.372524 0.099 Uiso calc 1 . .
C C40 1.0608(4) 0.1056(3) 0.4700(4) 0.0740(13) Uani d 1 . .
H H40 1.088196 0.052042 0.516736 0.089 Uiso calc 1 . .
C C41 0.9875(3) 0.1777(3) 0.4883(3) 0.0574(10) Uani d 1 . .
H H41 0.964559 0.172784 0.547368 0.069 Uiso calc 1 . .
O O16 0.6762(5) 0.2505(4) 0.4357(4) 0.0752(16) Uani d 0.5 . .
H H16 0.642396 0.290669 0.457791 0.113 Uiso calc 0.5 . .
C C42 0.6885(6) 0.1580(6) 0.5016(6) 0.0623(17) Uani d 0.5 . .
H H42A 0.623729 0.143483 0.546420 0.075 Uiso calc 0.5 . .
H H42B 0.748686 0.154590 0.530817 0.075 Uiso calc 0.5 . .
C C43 0.7077(7) 0.0916(7) 0.4594(7) 0.081(2) Uani d 0.5 . .
H H43A 0.673340 0.118745 0.407039 0.121 Uiso calc 0.5 . .
H H43B 0.679244 0.028034 0.499495 0.121 Uiso calc 0.5 . .
H H43C 0.783989 0.081056 0.441767 0.121 Uiso calc 0.5 . .

loop_
_atom_site_aniso_label
_atom_site_aniso_U_11
_atom_site_aniso_U_22
_atom_site_aniso_U_33
_atom_site_aniso_U_12
_atom_site_aniso_U_13
_atom_site_aniso_U_23
Mn1 0.0324(3) 0.0366(3) 0.0289(2) -0.0128(2) -0.00724(18) -0.00816(18)
Mn2 0.0324(3) 0.0407(3) 0.0269(2) -0.0137(2) -0.00393(18) -0.01295(19)
Mn3 0.0290(3) 0.0337(3) 0.0242(3) -0.0124(3) -0.0051(2) -0.0093(2)
Mn4 0.0368(3) 0.0378(3) 0.0241(2) -0.0140(2) -0.00685(18) -0.00830(18)
O1 0.0416(12) 0.0341(11) 0.0270(10) -0.0156(9) -0.0040(8) -0.0099(8)
O2 0.0350(12) 0.0402(11) 0.0317(10) -0.0157(9) -0.0073(8) -0.0114(9)
O3 0.0363(12) 0.0360(11) 0.0363(11) -0.0132(9) -0.0077(9) -0.0043(9)
O4 0.0361(11) 0.0345(11) 0.0254(9) -0.0145(9) -0.0056(8) -0.0078(8)
O5 0.0333(11) 0.0419(11) 0.0284(10) -0.0166(9) -0.0042(8) -0.0107(8)
O6 0.0535(14) 0.0479(13) 0.0298(11) -0.0168(11) -0.0139(9) -0.0098(9)
O7 0.0442(13) 0.0449(12) 0.0305(11) -0.0199(10) -0.0099(9) -0.0065(9)
O8 0.0528(14) 0.0455(13) 0.0274(10) -0.0202(11) -0.0076(9) -0.0044(9)
O9 0.0459(13) 0.0528(13) 0.0274(10) -0.0247(11) -0.0002(9) -0.0169(9)
O10 0.0391(12) 0.0462(12) 0.0308(10) -0.0153(10) -0.0038(8) -0.0180(9)
O11 0.0438(13) 0.0499(14) 0.0467(13) -0.0056(11) -0.0058(10) -0.0241(11)
O12 0.0411(13) 0.0443(13) 0.0506(14) -0.0055(10) -0.0090(10) -0.0187(10)
O13 0.140(3) 0.0525(18) 0.074(2) 0.000(2) 0.001(2) -0.0191(15)
O14 0.099(3) 0.139(3) 0.078(2) -0.053(2) -0.034(2) 0.050(2)
O15 0.113(3) 0.189(4) 0.0413(16) -0.080(3) -0.0050(16) -0.044(2)
O17 0.133(3) 0.082(2) 0.083(2) 0.008(2) -0.040(2) -0.050(2)
N1 0.067(2) 0.069(2) 0.0511(17) -0.0224(17) -0.0145(15) -0.0322(16)
N2 0.0421(17) 0.093(2) 0.0352(15) -0.0091(16) -0.0118(12) -0.0189(16)
N3 0.082(2) 0.0445(17) 0.0467(18) -0.0233(17) -0.0100(16) 0.0036(14)
N4 0.070(2) 0.0525(18) 0.0327(15) -0.0244(16) -0.0011(13) -0.0058(13)
C1 0.062(2) 0.0350(17) 0.0387(17) -0.0155(15) -0.0122(15) -0.0127(13)
C2 0.0406(18) 0.0474(18) 0.0366(16) -0.0100(15) -0.0038(13) -0.0200(14)
C3 0.0354(17) 0.0479(18) 0.0403(17) -0.0094(14) -0.0082(13) -0.0227(14)
C4 0.048(2) 0.060(2) 0.0373(17) -0.0073(16) -0.0081(14) -0.0261(15)
C5 0.093(3) 0.064(2) 0.057(2) -0.037(2) -0.017(2) -0.025(2)
C6 0.065(2) 0.062(2) 0.0480(19) -0.0258(19) -0.0099(17) -0.0268(17)
C7 0.061(2) 0.065(2) 0.0404(18) -0.0041(18) -0.0170(16) -0.0265(17)
C8 0.103(4) 0.062(3) 0.059(2) -0.045(3) -0.015(2) -0.021(2)
C9 0.047(2) 0.0394(18) 0.0468(18) -0.0080(15) -0.0133(15) -0.0004(14)
C10 0.0345(18) 0.0463(19) 0.0381(17) -0.0076(14) -0.0100(13) 0.0005(14)
C11 0.037(2) 0.072(3) 0.0436(19) -0.0102(18) -0.0120(15) 0.0050(17)
C12 0.043(2) 0.100(3) 0.0308(18) -0.007(2) -0.0095(15) 0.0026(19)
C13 0.0352(18) 0.065(2) 0.0342(17) -0.0054(16) -0.0066(13) -0.0187(15)
C14 0.0334(17) 0.0497(19) 0.0327(16) -0.0053(14) -0.0083(13) -0.0088(14)
C15 0.056(3) 0.098(3) 0.052(2) -0.020(2) -0.0154(19) 0.017(2)
C16 0.057(2) 0.068(2) 0.054(2) -0.0170(19) -0.0147(17) -0.0313(18)
C17 0.0459(19) 0.0403(17) 0.0372(16) -0.0132(14) -0.0083(14) -0.0152(13)
C18 0.0438(19) 0.0339(16) 0.0405(17) -0.0100(14) -0.0091(14) -0.0074(13)
C19 0.0384(18) 0.0336(16) 0.0374(16) -0.0080(14) -0.0057(13) -0.0056(13)
C20 0.051(2) 0.0399(18) 0.0399(18) -0.0065(16) -0.0060(15) -0.0043(14)
C21 0.101(4) 0.042(2) 0.063(3) -0.035(2) -0.021(2) 0.0003(18)
C22 0.076(3) 0.0410(19) 0.049(2) -0.0205(18) -0.0168(18) -0.0080(15)
C23 0.071(3) 0.047(2) 0.0344(17) -0.0094(18) -0.0035(16) -0.0002(15)
C24 0.105(4) 0.047(2) 0.065(3) -0.034(2) -0.021(2) -0.0123(19)
C25 0.0346(18) 0.062(2) 0.0352(16) -0.0206(16) -0.0073(13) -0.0121(15)
C26 0.058(3) 0.090(3) 0.090(3) -0.035(2) -0.002(2) -0.052(3)
C27 0.0361(17) 0.0407(17) 0.0291(15) -0.0071(13) -0.0024(12) -0.0150(12)
C28 0.046(2) 0.0444(18) 0.0360(17) -0.0111(15) 0.0003(14) -0.0156(14)
C29 0.068(3) 0.074(3) 0.0275(17) -0.019(2) -0.0058(16) -0.0087(16)
C30 0.052(2) 0.068(2) 0.0324(17) -0.0186(18) -0.0068(14) -0.0208(16)
C31 0.0332(17) 0.0505(19) 0.0324(15) -0.0076(14) -0.0028(12) -0.0202(14)
C32 0.048(2) 0.053(2) 0.0351(16) -0.0161(16) -0.0026(14) -0.0251(14)
C33 0.064(2) 0.052(2) 0.0493(19) -0.0304(18) 0.0074(17) -0.0244(16)
C34 0.067(3) 0.116(4) 0.0329(18) -0.039(3) -0.0045(17) -0.023(2)
C35 0.0377(18) 0.0455(19) 0.052(2) -0.0145(15) -0.0017(15) -0.0246(16)
C36 0.041(2) 0.0444(19) 0.073(2) -0.0172(16) -0.0055(17) -0.0277(18)
C37 0.050(2) 0.060(2) 0.082(3) -0.0166(19) 0.0028(19) -0.041(2)
C38 0.068(3) 0.071(3) 0.098(3) -0.010(2) 0.003(2) -0.054(3)
C39 0.066(3) 0.070(3) 0.128(4) -0.003(2) -0.006(3) -0.062(3)
C40 0.060(3) 0.049(2) 0.124(4) -0.003(2) -0.028(3) -0.038(3)
C41 0.047(2) 0.052(2) 0.083(3) -0.0119(18) -0.0090(19) -0.033(2)
O16 0.061(4) 0.071(3) 0.103(4) -0.008(3) -0.034(3) -0.032(3)
C42 0.026(3) 0.066(3) 0.096(5) -0.013(3) -0.005(3) -0.031(3)
C43 0.054(5) 0.077(4) 0.123(7) 0.017(4) -0.031(5) -0.050(5)

loop_
_atom_type_symbol
_atom_type_description
_atom_type_scat_dispersion_real
_atom_type_scat_dispersion_imag
_atom_type_scat_source
C C 0.0033 0.0016 'International Tables Vol C Tables 4.2.6.8 and 6.1.1.4'
H H 0.0000 0.0000 'International Tables Vol C Tables 4.2.6.8 and 6.1.1.4'
Mn Mn 0.3368 0.7283 'International Tables Vol C Tables 4.2.6.8 and 6.1.1.4'
N N 0.0061 0.0033 'International Tables Vol C Tables 4.2.6.8 and 6.1.1.4'
O O 0.0106 0.0060 'International Tables Vol C Tables 4.2.6.8 and 6.1.1.4'

loop_
_exptl_crystal_face_index_h
_exptl_crystal_face_index_k
_exptl_crystal_face_index_l
_exptl_crystal_face_perp_dist
0 -1 -1 0.0316
0 -1 0 0.0302
0 -3 5 0.0351
0 1 1 0.0316
1 0 0 0.0297
-1 0 0 0.0364
0 17 -4 0.0375
5 -2 5 0.0403
9 17 0 0.0420
-11 -5 12 0.0459
-10 13 -5 0.0447
-3 1 -5 0.0386
1 -4 2 0.0265

loop_
_geom_angle_atom_site_label_1
_geom_angle_atom_site_label_2
_geom_angle_atom_site_label_3
_geom_angle_site_symmetry_1
_geom_angle_site_symmetry_3
_geom_angle
_geom_angle_publ_flag
Mn2 Mn1 Mn3 . . 63.190(13) ?
O1 Mn1 Mn2 . . 93.74(5) ?
O1 Mn1 Mn3 . . 40.33(4) ?
O2 Mn1 Mn2 . . 42.04(6) ?
O2 Mn1 Mn3 . . 34.50(6) ?
O2 Mn1 O1 . . 74.81(8) ?
O2 Mn1 O5 . . 81.03(8) ?
O2 Mn1 O12 . . 92.21(9) ?
O3 Mn1 Mn2 . . 137.18(6) ?
O3 Mn1 Mn3 . . 84.67(6) ?
O3 Mn1 O1 . . 75.72(8) ?
O3 Mn1 O2 . . 95.59(8) ?
O3 Mn1 O5 . . 168.24(9) ?
O3 Mn1 O7 . . 90.81(9) ?
O3 Mn1 O12 . . 97.35(9) ?
O5 Mn1 Mn2 . . 42.05(6) ?
O5 Mn1 Mn3 . . 86.28(6) ?
O5 Mn1 O1 . . 92.52(8) ?
O5 Mn1 O12 . . 94.05(9) ?
O7 Mn1 Mn2 . . 132.02(6) ?
O7 Mn1 Mn3 . . 139.87(7) ?
O7 Mn1 O1 . . 99.97(8) ?
O7 Mn1 O2 . . 170.40(9) ?
O7 Mn1 O5 . . 91.27(8) ?
O7 Mn1 O12 . . 94.07(9) ?
O12 Mn1 Mn2 . . 81.78(6) ?
O12 Mn1 Mn3 . . 126.06(6) ?
O12 Mn1 O1 . . 164.36(8) ?
Mn1 Mn2 Mn3 . . 62.784(12) ?
O2 Mn2 Mn1 . . 41.74(6) ?
O2 Mn2 Mn3 . . 34.32(6) ?
O2 Mn2 O4 . 2_666 79.51(8) ?
O2 Mn2 O11 . . 92.14(9) ?
O4 Mn2 Mn1 2_666 . 98.83(5) ?
O4 Mn2 Mn3 2_666 . 45.19(4) ?
O5 Mn2 Mn1 . . 42.02(6) ?
O5 Mn2 Mn3 . . 85.93(6) ?
O5 Mn2 O2 . . 80.72(8) ?
O5 Mn2 O4 . 2_666 95.70(8) ?
O5 Mn2 O11 . . 92.82(9) ?
O9 Mn2 Mn1 . . 131.22(6) ?
O9 Mn2 Mn3 . . 140.22(7) ?
O9 Mn2 O2 . . 169.68(9) ?
O9 Mn2 O4 . 2_666 96.07(8) ?
O9 Mn2 O5 . . 90.53(8) ?
O9 Mn2 O11 . . 93.74(9) ?
O10 Mn2 Mn1 . . 136.16(6) ?
O10 Mn2 Mn3 . . 86.99(6) ?
O10 Mn2 O2 . . 95.53(8) ?
O10 Mn2 O4 . 2_666 76.56(8) ?
O10 Mn2 O5 . . 171.95(9) ?
O10 Mn2 O9 . . 92.46(8) ?
O10 Mn2 O11 . . 94.43(9) ?
O11 Mn2 Mn1 . . 80.99(6) ?
O11 Mn2 Mn3 . . 125.98(6) ?
O11 Mn2 O4 . 2_666 166.93(8) ?
Mn1 Mn3 Mn1 2_666 . 180.0 ?
Mn1 Mn3 Mn2 . 2_666 125.975(11) ?
Mn1 Mn3 Mn2 . . 54.026(11) ?
Mn1 Mn3 Mn2 2_666 . 125.973(11) ?
Mn1 Mn3 Mn2 2_666 2_666 54.026(11) ?
Mn2 Mn3 Mn2 2_666 . 180.0 ?
Mn4 Mn3 Mn1 2_666 . 116.284(12) ?
Mn4 Mn3 Mn1 . 2_666 116.285(12) ?
Mn4 Mn3 Mn1 . . 63.716(12) ?
Mn4 Mn3 Mn1 2_666 2_666 63.715(12) ?
Mn4 Mn3 Mn2 2_666 . 62.297(12) ?
Mn4 Mn3 Mn2 . 2_666 62.298(12) ?
Mn4 Mn3 Mn2 2_666 2_666 117.702(12) ?
Mn4 Mn3 Mn2 . . 117.703(12) ?
Mn4 Mn3 Mn4 2_666 . 180.0 ?
O1 Mn3 Mn1 2_666 2_666 51.20(6) ?
O1 Mn3 Mn1 . 2_666 128.80(6) ?
O1 Mn3 Mn1 2_666 . 128.80(6) ?
O1 Mn3 Mn1 . . 51.20(6) ?
O1 Mn3 Mn2 2_666 2_666 94.51(6) ?
O1 Mn3 Mn2 . . 94.51(6) ?
O1 Mn3 Mn2 2_666 . 85.49(6) ?
O1 Mn3 Mn2 . 2_666 85.49(6) ?
O1 Mn3 Mn4 . 2_666 142.37(5) ?
O1 Mn3 Mn4 . . 37.63(5) ?
O1 Mn3 Mn4 2_666 2_666 37.64(5) ?
O1 Mn3 Mn4 2_666 . 142.37(5) ?
O1 Mn3 O1 2_666 . 180.0 ?
O1 Mn3 O4 . 2_666 104.56(7) ?
O1 Mn3 O4 2_666 2_666 75.44(7) ?
O1 Mn3 O4 2_666 . 104.56(7) ?
O1 Mn3 O4 . . 75.44(7) ?
O2 Mn3 Mn1 2_666 2_666 34.74(6) ?
O2 Mn3 Mn1 2_666 . 145.26(6) ?
O2 Mn3 Mn1 . . 34.74(6) ?
O2 Mn3 Mn1 . 2_666 145.26(6) ?
O2 Mn3 Mn2 2_666 . 145.20(6) ?
O2 Mn3 Mn2 2_666 2_666 34.80(6) ?
O2 Mn3 Mn2 . . 34.80(6) ?
O2 Mn3 Mn2 . 2_666 145.21(6) ?
O2 Mn3 Mn4 . 2_666 88.58(6) ?
O2 Mn3 Mn4 . . 91.42(6) ?
O2 Mn3 Mn4 2_666 2_666 91.42(6) ?
O2 Mn3 Mn4 2_666 . 88.58(6) ?
O2 Mn3 O1 . . 85.92(8) ?
O2 Mn3 O1 . 2_666 94.08(8) ?
O2 Mn3 O1 2_666 2_666 85.92(8) ?
O2 Mn3 O1 2_666 . 94.08(8) ?
O2 Mn3 O2 2_666 . 180.00(12) ?
O2 Mn3 O4 . . 96.56(8) ?
O2 Mn3 O4 . 2_666 83.44(8) ?
O2 Mn3 O4 2_666 . 83.45(8) ?
O2 Mn3 O4 2_666 2_666 96.55(8) ?
O4 Mn3 Mn1 2_666 . 94.02(5) ?
O4 Mn3 Mn1 . 2_666 94.02(5) ?
O4 Mn3 Mn1 . . 85.98(5) ?
O4 Mn3 Mn1 2_666 2_666 85.97(5) ?
O4 Mn3 Mn2 . 2_666 48.66(5) ?
O4 Mn3 Mn2 . . 131.34(5) ?
O4 Mn3 Mn2 2_666 . 48.66(5) ?
O4 Mn3 Mn2 2_666 2_666 131.34(5) ?
O4 Mn3 Mn4 2_666 2_666 37.81(5) ?
O4 Mn3 Mn4 . 2_666 142.19(5) ?
O4 Mn3 Mn4 2_666 . 142.19(5) ?
O4 Mn3 Mn4 . . 37.81(5) ?
O4 Mn3 O4 2_666 . 180.0 ?
O1 Mn4 Mn3 . . 39.83(6) ?
O1 Mn4 O3 . . 80.23(8) ?
O1 Mn4 O10 . 2_666 88.94(8) ?
O3 Mn4 Mn3 . . 80.49(5) ?
O4 Mn4 Mn3 . . 45.98(5) ?
O4 Mn4 O1 . . 85.80(8) ?
O4 Mn4 O3 . . 86.40(8) ?
O4 Mn4 O10 . 2_666 80.29(8) ?
O6 Mn4 Mn3 . . 131.65(6) ?
O6 Mn4 O1 . . 92.27(9) ?
O6 Mn4 O3 . . 101.04(9) ?
O6 Mn4 O4 . . 171.90(10) ?
O6 Mn4 O8 . . 89.03(9) ?
O6 Mn4 O10 . 2_666 91.82(9) ?
O8 Mn4 Mn3 . . 139.31(7) ?
O8 Mn4 O1 . . 172.24(10) ?
O8 Mn4 O3 . . 92.02(9) ?
O8 Mn4 O4 . . 93.95(9) ?
O8 Mn4 O10 . 2_666 98.67(9) ?
O10 Mn4 Mn3 2_666 . 83.17(5) ?
O10 Mn4 O3 2_666 . 163.43(7) ?
Mn3 O1 Mn1 . . 88.47(7) ?
Mn4 O1 Mn1 . . 96.62(8) ?
Mn4 O1 Mn3 . . 102.54(8) ?
C1 O1 Mn1 . . 124.55(19) ?
C1 O1 Mn3 . . 120.65(17) ?
C1 O1 Mn4 . . 117.86(17) ?
Mn1 O2 Mn2 . . 96.23(8) ?
Mn3 O2 Mn1 . . 110.77(10) ?
Mn3 O2 Mn2 . . 110.88(10) ?
Mn1 O3 Mn4 . . 107.22(9) ?
C9 O3 Mn1 . . 117.61(19) ?
C9 O3 Mn4 . . 121.6(2) ?
Mn3 O4 Mn2 . 2_666 86.15(7) ?
Mn4 O4 Mn2 . 2_666 97.47(8) ?
Mn4 O4 Mn3 . . 96.21(8) ?
C17 O4 Mn2 . 2_666 123.30(17) ?
C17 O4 Mn3 . . 125.88(16) ?
C17 O4 Mn4 . . 119.61(17) ?
Mn1 O5 Mn2 . . 95.94(8) ?
C25 O5 Mn1 . . 120.45(18) ?
C25 O5 Mn2 . . 120.49(17) ?
C3 O6 Mn4 . . 128.97(18) ?
C14 O7 Mn1 . . 128.61(19) ?
C19 O8 Mn4 . . 127.91(18) ?
C27 O9 Mn2 . . 127.82(18) ?
Mn2 O10 Mn4 . 2_666 105.48(9) ?
C32 O10 Mn2 . . 119.09(18) ?
C32 O10 Mn4 . 2_666 120.87(19) ?
C35 O11 Mn2 . . 127.0(2) ?
C35 O12 Mn1 . . 125.1(2) ?
C8 O13 H13 . . 109.5 ?
C15 O14 H14 . . 109.5 ?
C34 O15 H15 . . 109.5 ?
C24 O17 H17 . . 109.5 ?
C5 N1 C4 . . 119.1(3) ?
C12 N2 H2 . . 117.9 ?
C12 N2 C13 . . 124.1(3) ?
C13 N2 H2 . . 117.9 ?
C20 N3 C21 . . 119.2(3) ?
C28 N4 H4 . . 118.9 ?
C28 N4 C29 . . 122.1(3) ?
C29 N4 H4 . . 118.9 ?
O1 C1 H1A . . 108.9 ?
O1 C1 H1B . . 108.9 ?
O1 C1 C2 . . 113.5(3) ?
H1A C1 H1B . . 107.7 ?
C2 C1 H1A . . 108.9 ?
C2 C1 H1B . . 108.9 ?
C3 C2 C1 . . 121.5(3) ?
C6 C2 C1 . . 120.2(3) ?
C6 C2 C3 . . 118.2(3) ?
O6 C3 C2 . . 124.1(3) ?
O6 C3 C4 . . 117.3(3) ?
C2 C3 C4 . . 118.6(3) ?
N1 C4 C3 . . 121.6(3) ?
N1 C4 C7 . . 119.3(3) ?
C3 C4 C7 . . 119.1(3) ?
N1 C5 H5 . . 117.9 ?
N1 C5 C6 . . 124.2(3) ?
C6 C5 H5 . . 117.9 ?
C2 C6 C8 . . 122.7(3) ?
C5 C6 C2 . . 118.3(3) ?
C5 C6 C8 . . 119.0(3) ?
C4 C7 H7A . . 109.5 ?
C4 C7 H7B . . 109.5 ?
C4 C7 H7C . . 109.5 ?
H7A C7 H7B . . 109.5 ?
H7A C7 H7C . . 109.5 ?
H7B C7 H7C . . 109.5 ?
O13 C8 C6 . . 112.0(4) ?
O13 C8 H8A . . 109.2 ?
O13 C8 H8B . . 109.2 ?
C6 C8 H8A . . 109.2 ?
C6 C8 H8B . . 109.2 ?
H8A C8 H8B . . 107.9 ?
O3 C9 H9A . . 109.0 ?
O3 C9 H9B . . 109.0 ?
O3 C9 C10 . . 112.9(3) ?
H9A C9 H9B . . 107.8 ?
C10 C9 H9A . . 109.0 ?
C10 C9 H9B . . 109.0 ?
C11 C10 C9 . . 121.0(3) ?
C11 C10 C14 . . 118.9(3) ?
C14 C10 C9 . . 120.1(3) ?
C10 C11 C15 . . 121.1(4) ?
C12 C11 C10 . . 119.2(3) ?
C12 C11 C15 . . 119.7(3) ?
N2 C12 C11 . . 120.3(3) ?
N2 C12 H12 . . 119.8 ?
C11 C12 H12 . . 119.8 ?
N2 C13 C14 . . 117.5(3) ?
N2 C13 C16 . . 119.1(3) ?
C14 C13 C16 . . 123.4(3) ?
O7 C14 C10 . . 123.4(3) ?
O7 C14 C13 . . 116.7(3) ?
C10 C14 C13 . . 119.9(3) ?
O14 C15 C11 . . 109.7(4) ?
O14 C15 H15A . . 109.7 ?
O14 C15 H15B . . 109.7 ?
C11 C15 H15A . . 109.7 ?
C11 C15 H15B . . 109.7 ?
H15A C15 H15B . . 108.2 ?
C13 C16 H16A . . 109.5 ?
C13 C16 H16B . . 109.5 ?
C13 C16 H16C . . 109.5 ?
H16A C16 H16B . . 109.5 ?
H16A C16 H16C . . 109.5 ?
H16B C16 H16C . . 109.5 ?
O4 C17 H17A . . 108.3 ?
O4 C17 H17B . . 108.3 ?
O4 C17 C18 . . 115.8(3) ?
H17A C17 H17B . . 107.4 ?
C18 C17 H17A . . 108.3 ?
C18 C17 H17B . . 108.3 ?
C19 C18 C17 . . 122.2(3) ?
C19 C18 C22 . . 118.0(3) ?
C22 C18 C17 . . 119.8(3) ?
O8 C19 C18 . . 125.0(3) ?
O8 C19 C20 . . 116.1(3) ?
C18 C19 C20 . . 118.9(3) ?
N3 C20 C19 . . 121.4(3) ?
N3 C20 C23 . . 118.3(3) ?
C19 C20 C23 . . 120.3(3) ?
N3 C21 H21 . . 118.1 ?
N3 C21 C22 . . 123.8(4) ?
C22 C21 H21 . . 118.1 ?
C18 C22 C24 . . 122.5(3) ?
C21 C22 C18 . . 118.7(3) ?
C21 C22 C24 . . 118.8(3) ?
C20 C23 H23A . . 109.5 ?
C20 C23 H23B . . 109.5 ?
C20 C23 H23C . . 109.5 ?
H23A C23 H23B . . 109.5 ?
H23A C23 H23C . . 109.5 ?
H23B C23 H23C . . 109.5 ?
O17 C24 C22 . . 110.3(4) ?
O17 C24 H24A . . 109.6 ?
O17 C24 H24B . . 109.6 ?
C22 C24 H24A . . 109.6 ?
C22 C24 H24B . . 109.6 ?
H24A C24 H24B . . 108.1 ?
O5 C25 H25A . . 109.3 ?
O5 C25 H25B . . 109.3 ?
O5 C25 C26 . . 111.8(3) ?
H25A C25 H25B . . 107.9 ?
C26 C25 H25A . . 109.3 ?
C26 C25 H25B . . 109.3 ?
C25 C26 H26A . . 109.5 ?
C25 C26 H26B . . 109.5 ?
C25 C26 H26C . . 109.5 ?
H26A C26 H26B . . 109.5 ?
H26A C26 H26C . . 109.5 ?
H26B C26 H26C . . 109.5 ?
O9 C27 C28 . . 115.6(3) ?
O9 C27 C31 . . 124.3(3) ?
C31 C27 C28 . . 120.1(3) ?
N4 C28 C27 . . 119.1(3) ?
N4 C28 C33 . . 118.8(3) ?
C27 C28 C33 . . 122.1(3) ?
N4 C29 H29 . . 119.5 ?
N4 C29 C30 . . 120.9(3) ?
C30 C29 H29 . . 119.5 ?
C29 C30 C31 . . 119.4(3) ?
C29 C30 C34 . . 119.9(3) ?
C31 C30 C34 . . 120.7(3) ?
C27 C31 C30 . . 118.3(3) ?
C27 C31 C32 . . 121.1(3) ?
C30 C31 C32 . . 120.6(3) ?
O10 C32 C31 . . 114.1(2) ?
O10 C32 H32A . . 108.7 ?
O10 C32 H32B . . 108.7 ?
C31 C32 H32A . . 108.7 ?
C31 C32 H32B . . 108.7 ?
H32A C32 H32B . . 107.6 ?
C28 C33 H33A . . 109.5 ?
C28 C33 H33B . . 109.5 ?
C28 C33 H33C . . 109.5 ?
H33A C33 H33B . . 109.5 ?
H33A C33 H33C . . 109.5 ?
H33B C33 H33C . . 109.5 ?
O15 C34 C30 . . 109.8(3) ?
O15 C34 H34A . . 109.7 ?
O15 C34 H34B . . 109.7 ?
C30 C34 H34A . . 109.7 ?
C30 C34 H34B . . 109.7 ?
H34A C34 H34B . . 108.2 ?
O11 C35 O12 . . 125.0(3) ?
O11 C35 C36 . . 117.6(3) ?
O12 C35 C36 . . 117.5(3) ?
C37 C36 C35 . . 120.2(3) ?
C41 C36 C35 . . 120.9(3) ?
C41 C36 C37 . . 118.9(4) ?
C36 C37 H37 . . 119.6 ?
C38 C37 C36 . . 120.7(4) ?
C38 C37 H37 . . 119.6 ?
C37 C38 H38 . . 119.8 ?
C39 C38 C37 . . 120.5(5) ?
C39 C38 H38 . . 119.8 ?
C38 C39 H39 . . 120.1 ?
C38 C39 C40 . . 119.8(5) ?
C40 C39 H39 . . 120.1 ?
C39 C40 H40 . . 119.8 ?
C39 C40 C41 . . 120.4(5) ?
C41 C40 H40 . . 119.8 ?
C36 C41 C40 . . 119.6(4) ?
C36 C41 H41 . . 120.2 ?
C40 C41 H41 . . 120.2 ?
C42 O16 H16 . . 109.5 ?
O16 C42 H42A . . 110.8 ?
O16 C42 H42B . . 110.8 ?
O16 C42 C43 . . 104.9(8) ?
H42A C42 H42B . . 108.8 ?
C43 C42 H42A . . 110.8 ?
C43 C42 H42B . . 110.8 ?
C42 C43 H43A . . 109.5 ?
C42 C43 H43B . . 109.5 ?
C42 C43 H43C . . 109.5 ?
H43A C43 H43B . . 109.5 ?
H43A C43 H43C . . 109.5 ?
H43B C43 H43C . . 109.5 ?

loop_
_geom_bond_atom_site_label_1
_geom_bond_atom_site_label_2
_geom_bond_site_symmetry_2
_geom_bond_distance
_geom_bond_publ_flag
Mn1 Mn2 . 2.8844(6) ?
Mn1 Mn3 . 3.1695(5) ?
Mn1 O1 . 2.471(2) ?
Mn1 O2 . 1.9315(19) ?
Mn1 O3 . 1.8815(19) ?
Mn1 O5 . 1.9410(19) ?
Mn1 O7 . 1.891(2) ?
Mn1 O12 . 2.154(2) ?
Mn2 Mn3 . 3.1810(4) ?
Mn2 O2 . 1.9428(19) ?
Mn2 O4 2_666 2.394(2) ?
Mn2 O5 . 1.9422(19) ?
Mn2 O9 . 1.8853(19) ?
Mn2 O10 . 1.881(2) ?
Mn2 O11 . 2.145(2) ?
Mn3 Mn4 2_666 3.1274(4) ?
Mn3 Mn4 . 3.1274(4) ?
Mn3 O1 . 2.0519(19) ?
Mn3 O1 2_666 2.0518(19) ?
Mn3 O2 . 1.920(2) ?
Mn3 O2 2_666 1.920(2) ?
Mn3 O4 2_666 2.2620(18) ?
Mn3 O4 . 2.2620(18) ?
Mn4 O1 . 1.9563(18) ?
Mn4 O3 . 2.239(2) ?
Mn4 O4 . 1.9286(19) ?
Mn4 O6 . 1.873(2) ?
Mn4 O8 . 1.875(2) ?
Mn4 O10 2_666 2.212(2) ?
O1 C1 . 1.432(4) ?
O3 C9 . 1.417(4) ?
O4 C17 . 1.415(4) ?
O5 C25 . 1.445(3) ?
O6 C3 . 1.327(4) ?
O7 C14 . 1.324(3) ?
O8 C19 . 1.315(4) ?
O9 C27 . 1.329(3) ?
O10 C32 . 1.420(3) ?
O11 C35 . 1.252(4) ?
O12 C35 . 1.274(4) ?
O13 H13 . 0.8400 ?
O13 C8 . 1.368(6) ?
O14 H14 . 0.8400 ?
O14 C15 . 1.356(5) ?
O15 H15 . 0.8400 ?
O15 C34 . 1.402(4) ?
O17 H17 . 0.8400 ?
O17 C24 . 1.415(6) ?
N1 C4 . 1.327(4) ?
N1 C5 . 1.325(5) ?
N2 H2 . 0.8800 ?
N2 C12 . 1.330(5) ?
N2 C13 . 1.343(4) ?
N3 C20 . 1.330(5) ?
N3 C21 . 1.333(5) ?
N4 H4 . 0.8800 ?
N4 C28 . 1.337(4) ?
N4 C29 . 1.347(5) ?
C1 H1A . 0.9900 ?
C1 H1B . 0.9900 ?
C1 C2 . 1.500(4) ?
C2 C3 . 1.402(4) ?
C2 C6 . 1.400(5) ?
C3 C4 . 1.416(4) ?
C4 C7 . 1.484(5) ?
C5 H5 . 0.9500 ?
C5 C6 . 1.373(5) ?
C6 C8 . 1.504(5) ?
C7 H7A . 0.9800 ?
C7 H7B . 0.9800 ?
C7 H7C . 0.9800 ?
C8 H8A . 0.9900 ?
C8 H8B . 0.9900 ?
C9 H9A . 0.9900 ?
C9 H9B . 0.9900 ?
C9 C10 . 1.506(5) ?
C10 C11 . 1.398(4) ?
C10 C14 . 1.400(5) ?
C11 C12 . 1.369(6) ?
C11 C15 . 1.529(6) ?
C12 H12 . 0.9500 ?
C13 C14 . 1.405(5) ?
C13 C16 . 1.486(5) ?
C15 H15A . 0.9900 ?
C15 H15B . 0.9900 ?
C16 H16A . 0.9800 ?
C16 H16B . 0.9800 ?
C16 H16C . 0.9800 ?
C17 H17A . 0.9900 ?
C17 H17B . 0.9900 ?
C17 C18 . 1.515(4) ?
C18 C19 . 1.400(4) ?
C18 C22 . 1.404(5) ?
C19 C20 . 1.426(4) ?
C20 C23 . 1.490(5) ?
C21 H21 . 0.9500 ?
C21 C22 . 1.379(5) ?
C22 C24 . 1.492(5) ?
C23 H23A . 0.9800 ?
C23 H23B . 0.9800 ?
C23 H23C . 0.9800 ?
C24 H24A . 0.9900 ?
C24 H24B . 0.9900 ?
C25 H25A . 0.9900 ?
C25 H25B . 0.9900 ?
C25 C26 . 1.462(5) ?
C26 H26A . 0.9800 ?
C26 H26B . 0.9800 ?
C26 H26C . 0.9800 ?
C27 C28 . 1.400(4) ?
C27 C31 . 1.396(4) ?
C28 C33 . 1.493(5) ?
C29 H29 . 0.9500 ?
C29 C30 . 1.370(5) ?
C30 C31 . 1.400(4) ?
C30 C34 . 1.520(5) ?
C31 C32 . 1.511(4) ?
C32 H32A . 0.9900 ?
C32 H32B . 0.9900 ?
C33 H33A . 0.9800 ?
C33 H33B . 0.9800 ?
C33 H33C . 0.9800 ?
C34 H34A . 0.9900 ?
C34 H34B . 0.9900 ?
C35 C36 . 1.493(5) ?
C36 C37 . 1.390(5) ?
C36 C41 . 1.379(5) ?
C37 H37 . 0.9500 ?
C37 C38 . 1.375(6) ?
C38 H38 . 0.9500 ?
C38 C39 . 1.359(7) ?
C39 H39 . 0.9500 ?
C39 C40 . 1.377(7) ?
C40 H40 . 0.9500 ?
C40 C41 . 1.396(6) ?
C41 H41 . 0.9500 ?
O16 H16 . 0.8400 ?
O16 C42 . 1.380(9) ?
C42 H42A . 0.9900 ?
C42 H42B . 0.9900 ?
C42 C43 . 1.384(12) ?
C43 H43A . 0.9800 ?
C43 H43B . 0.9800 ?
C43 H43C . 0.9800 ?

loop_
_geom_hbond_atom_site_label_D
_geom_hbond_atom_site_label_H
_geom_hbond_atom_site_label_A
_geom_hbond_site_symmetry_A
_geom_hbond_distance_DH
_geom_hbond_distance_HA
_geom_hbond_distance_DA
_geom_hbond_angle_DHA
_geom_hbond_publ_flag
O14 H14 N3 2_657 0.84 1.80 2.619(4) 162.9 yes
O15 H15 N1 1_554 0.84 1.84 2.675(4) 175.1 yes
O17 H17 O13 2_666 0.84 1.89 2.684(5) 158.1 yes

loop_
_geom_torsion_atom_site_label_1
_geom_torsion_atom_site_label_2
_geom_torsion_atom_site_label_3
_geom_torsion_atom_site_label_4
_geom_torsion_site_symmetry_1
_geom_torsion_site_symmetry_2
_geom_torsion_site_symmetry_3
_geom_torsion_site_symmetry_4
_geom_torsion
_geom_torsion_publ_flag
Mn1 Mn2 O9 C27 . . . . 166.9(2) ?
Mn1 Mn2 O10 Mn4 . . . 2_666 85.65(11) ?
Mn1 Mn2 O10 C32 . . . . -134.58(19) ?
Mn1 O1 C1 C2 . . . . -64.4(3) ?
Mn1 O3 C9 C10 . . . . 63.5(3) ?
Mn1 O5 C25 C26 . . . . -127.1(3) ?
Mn1 O7 C14 C10 . . . . 12.5(5) ?
Mn1 O7 C14 C13 . . . . -167.8(2) ?
Mn1 O12 C35 O11 . . . . 3.5(4) ?
Mn1 O12 C35 C36 . . . . -176.0(2) ?
Mn2 Mn1 O3 Mn4 . . . . -83.27(12) ?
Mn2 Mn1 O3 C9 . . . . 135.3(2) ?
Mn2 Mn1 O7 C14 . . . . -172.2(2) ?
Mn2 O4 C17 C18 2_666 . . . -74.6(3) ?
Mn2 O5 C25 C26 . . . . 113.8(3) ?
Mn2 O9 C27 C28 . . . . 171.4(2) ?
Mn2 O9 C27 C31 . . . . -8.0(5) ?
Mn2 O10 C32 C31 . . . . -57.1(3) ?
Mn2 O11 C35 O12 . . . . -5.1(5) ?
Mn2 O11 C35 C36 . . . . 174.4(2) ?
Mn3 Mn1 O3 Mn4 . . . . -43.35(7) ?
Mn3 Mn1 O3 C9 . . . . 175.2(2) ?
Mn3 Mn1 O7 C14 . . . . 90.5(3) ?
Mn3 Mn2 O9 C27 . . . . -97.2(2) ?
Mn3 Mn2 O10 Mn4 . . . 2_666 41.38(7) ?
Mn3 Mn2 O10 C32 . . . . -178.9(2) ?
Mn3 Mn4 O6 C3 . . . . -2.7(3) ?
Mn3 Mn4 O8 C19 . . . . -2.2(3) ?
Mn3 O1 C1 C2 . . . . -176.10(19) ?
Mn3 O4 C17 C18 . . . . 173.3(2) ?
Mn4 O1 C1 C2 . . . . 57.1(3) ?
Mn4 O3 C9 C10 . . . . -72.1(3) ?
Mn4 O4 C17 C18 . . . . 48.9(3) ?
Mn4 O6 C3 C2 . . . . 11.1(5) ?
Mn4 O6 C3 C4 . . . . -170.8(2) ?
Mn4 O8 C19 C18 . . . . 7.3(5) ?
Mn4 O8 C19 C20 . . . . -173.6(2) ?
Mn4 O10 C32 C31 2_666 . . . 76.4(3) ?
O1 Mn1 O3 Mn4 . . . . -3.38(7) ?
O1 Mn1 O3 C9 . . . . -144.8(2) ?
O1 Mn1 O7 C14 . . . . 83.5(3) ?
O1 Mn4 O6 C3 . . . . 3.8(3) ?
O1 C1 C2 C3 . . . . -40.1(4) ?
O1 C1 C2 C6 . . . . 143.2(3) ?
O2 Mn1 O3 Mn4 . . . . -76.12(10) ?
O2 Mn1 O3 C9 . . . . 142.4(2) ?
O2 Mn2 O9 C27 . . . . -149.7(5) ?
O2 Mn2 O10 Mn4 . . . 2_666 74.66(10) ?
O2 Mn2 O10 C32 . . . . -145.6(2) ?
O3 Mn1 O7 C14 . . . . 7.8(3) ?
O3 Mn4 O6 C3 . . . . 84.3(3) ?
O3 Mn4 O8 C19 . . . . -80.0(3) ?
O3 C9 C10 C11 . . . . 144.1(3) ?
O3 C9 C10 C14 . . . . -37.7(5) ?
O4 Mn2 O9 C27 2_666 . . . -85.7(3) ?
O4 Mn2 O10 Mn4 2_666 . . 2_666 -3.14(7) ?
O4 Mn2 O10 C32 2_666 . . . 136.6(2) ?
O4 Mn4 O8 C19 . . . . 6.6(3) ?
O4 C17 C18 C19 . . . . -32.1(5) ?
O4 C17 C18 C22 . . . . 151.0(3) ?
O5 Mn1 O3 Mn4 . . . . -3.5(5) ?
O5 Mn1 O3 C9 . . . . -144.9(4) ?
O5 Mn1 O7 C14 . . . . 176.2(3) ?
O5 Mn2 O9 C27 . . . . 178.5(3) ?
O6 Mn4 O8 C19 . . . . 179.0(3) ?
O6 C3 C4 N1 . . . . 178.7(3) ?
O6 C3 C4 C7 . . . . -2.0(5) ?
O7 Mn1 O3 Mn4 . . . . 96.70(10) ?
O7 Mn1 O3 C9 . . . . -44.7(2) ?
O8 Mn4 O6 C3 . . . . 176.1(3) ?
O8 C19 C20 N3 . . . . 179.9(3) ?
O8 C19 C20 C23 . . . . -0.4(5) ?
O9 Mn2 O10 Mn4 . . . 2_666 -98.80(10) ?
O9 Mn2 O10 C32 . . . . 41.0(2) ?
O9 C27 C28 N4 . . . . 179.5(3) ?
O9 C27 C28 C33 . . . . -0.4(5) ?
O9 C27 C31 C30 . . . . -179.2(3) ?
O9 C27 C31 C32 . . . . -1.9(5) ?
O10 Mn2 O9 C27 . . . . -9.0(3) ?
O10 Mn4 O6 C3 2_666 . . . -85.2(3) ?
O10 Mn4 O8 C19 2_666 . . . 87.3(3) ?
O11 Mn2 O9 C27 . . . . 85.6(3) ?
O11 Mn2 O10 Mn4 . . . 2_666 167.25(9) ?
O11 Mn2 O10 C32 . . . . -53.0(2) ?
O11 C35 C36 C37 . . . . -1.4(5) ?
O11 C35 C36 C41 . . . . 177.9(3) ?
O12 Mn1 O3 Mn4 . . . . -169.09(9) ?
O12 Mn1 O3 C9 . . . . 49.5(2) ?
O12 Mn1 O7 C14 . . . . -89.6(3) ?
O12 C35 C36 C37 . . . . 178.2(3) ?
O12 C35 C36 C41 . . . . -2.5(5) ?
N1 C5 C6 C2 . . . . -0.1(7) ?
N1 C5 C6 C8 . . . . 178.7(4) ?
N2 C13 C14 O7 . . . . -178.4(3) ?
N2 C13 C14 C10 . . . . 1.3(5) ?
N3 C21 C22 C18 . . . . 0.6(7) ?
N3 C21 C22 C24 . . . . 179.5(4) ?
N4 C29 C30 C31 . . . . -1.5(6) ?
N4 C29 C30 C34 . . . . 179.7(4) ?
C1 C2 C3 O6 . . . . 4.7(5) ?
C1 C2 C3 C4 . . . . -173.4(3) ?
C1 C2 C6 C5 . . . . 174.9(4) ?
C1 C2 C6 C8 . . . . -3.8(6) ?
C2 C3 C4 N1 . . . . -3.1(5) ?
C2 C3 C4 C7 . . . . 176.2(3) ?
C2 C6 C8 O13 . . . . 71.6(5) ?
C3 C2 C6 C5 . . . . -1.9(6) ?
C3 C2 C6 C8 . . . . 179.4(4) ?
C4 N1 C5 C6 . . . . 0.5(7) ?
C5 N1 C4 C3 . . . . 1.1(6) ?
C5 N1 C4 C7 . . . . -178.2(4) ?
C5 C6 C8 O13 . . . . -107.1(5) ?
C6 C2 C3 O6 . . . . -178.5(3) ?
C6 C2 C3 C4 . . . . 3.4(5) ?
C9 C10 C11 C12 . . . . -179.9(4) ?
C9 C10 C11 C15 . . . . -0.6(6) ?
C9 C10 C14 O7 . . . . -0.6(5) ?
C9 C10 C14 C13 . . . . 179.7(3) ?
C10 C11 C12 N2 . . . . -0.9(6) ?
C10 C11 C15 O14 . . . . 169.2(4) ?
C11 C10 C14 O7 . . . . 177.6(3) ?
C11 C10 C14 C13 . . . . -2.1(5) ?
C12 N2 C13 C14 . . . . -0.3(5) ?
C12 N2 C13 C16 . . . . -178.4(4) ?
C12 C11 C15 O14 . . . . -11.5(6) ?
C13 N2 C12 C11 . . . . 0.0(6) ?
C14 C10 C11 C12 . . . . 1.9(6) ?
C14 C10 C11 C15 . . . . -178.8(4) ?
C15 C11 C12 N2 . . . . 179.8(4) ?
C16 C13 C14 O7 . . . . -0.4(5) ?
C16 C13 C14 C10 . . . . 179.3(3) ?
C17 C18 C19 O8 . . . . 2.5(5) ?
C17 C18 C19 C20 . . . . -176.5(3) ?
C17 C18 C22 C21 . . . . 176.8(4) ?
C17 C18 C22 C24 . . . . -2.0(6) ?
C18 C19 C20 N3 . . . . -1.0(5) ?
C18 C19 C20 C23 . . . . 178.8(3) ?
C18 C22 C24 O17 . . . . 64.0(5) ?
C19 C18 C22 C21 . . . . -0.2(6) ?
C19 C18 C22 C24 . . . . -179.1(4) ?
C20 N3 C21 C22 . . . . -1.1(7) ?
C21 N3 C20 C19 . . . . 1.2(6) ?
C21 N3 C20 C23 . . . . -178.5(4) ?
C21 C22 C24 O17 . . . . -114.8(4) ?
C22 C18 C19 O8 . . . . 179.5(3) ?
C22 C18 C19 C20 . . . . 0.4(5) ?
C27 C31 C32 O10 . . . . 35.1(4) ?
C28 N4 C29 C30 . . . . 1.9(6) ?
C28 C27 C31 C30 . . . . 1.4(5) ?
C28 C27 C31 C32 . . . . 178.7(3) ?
C29 N4 C28 C27 . . . . -0.6(5) ?
C29 N4 C28 C33 . . . . 179.2(4) ?
C29 C30 C31 C27 . . . . -0.1(5) ?
C29 C30 C31 C32 . . . . -177.5(4) ?
C29 C30 C34 O15 . . . . 7.5(6) ?
C30 C31 C32 O10 . . . . -147.7(3) ?
C31 C27 C28 N4 . . . . -1.1(5) ?
C31 C27 C28 C33 . . . . 179.1(3) ?
C31 C30 C34 O15 . . . . -171.2(4) ?
C34 C30 C31 C27 . . . . 178.6(4) ?
C34 C30 C31 C32 . . . . 1.3(5) ?
C35 C36 C37 C38 . . . . 179.5(3) ?
C35 C36 C41 C40 . . . . -179.0(3) ?
C36 C37 C38 C39 . . . . -0.3(6) ?
C37 C36 C41 C40 . . . . 0.3(5) ?
C37 C38 C39 C40 . . . . -0.1(7) ?
C38 C39 C40 C41 . . . . 0.6(7) ?
C39 C40 C41 C36 . . . . -0.7(6) ?
C41 C36 C37 C38 . . . . 0.2(5) ?

_cod_database_fobs_code 1559962
